data_7221814
loop_
_publ_author_name
'Tomilin, Denis'
'Pigulski, Bart\/lomiej'
'Gulia, Nurbey'
'Arendt, Agata'
'Sobenina, Luybov'
'Mikhaleva, Al'bina'
'Szafert, Slawomir'
'Trofimov, Boris'

_publ_section_title
;
 Direct Synthesis of Butadiynyl-Substituted Pyrroles under Solvent- and
 Transition Metal-Free Conditions. The First Formal Inverse Sonogashira
 Coupling for 1-Halobutadiynes
;
_journal_name_full 'RSC Adv.'
_journal_paper_doi 10.1039/C5RA08820H
_journal_year 2015
_chemical_formula_moiety 'C16 H17 N O2'
_chemical_formula_sum 'C16 H17 N O2'
_chemical_formula_weight 255.30
_chemical_name_systematic
;
Ethyl 5-(1-methyl-4,5,6,7-tetrahydro-1H-indol-2-yl)penta-2,4-diynoate
;
_space_group_crystal_system triclinic
_space_group_IT_number 2
_space_group_name_Hall '-P 1'
_space_group_name_H-M_alt 'P -1'
_symmetry_space_group_name_Hall '-P 1'
_symmetry_space_group_name_H-M 'P -1'
_atom_sites_solution_hydrogens geom
_audit_creation_method SHELXL-2013
_audit_update_record
;
2014-12-05 deposited with the CCDC.
2015-08-17 downloaded from the CCDC.
;
_cell_angle_alpha 106.45(4)
_cell_angle_beta 104.02(3)
_cell_angle_gamma 103.26(3)
_cell_formula_units_Z 2
_cell_length_a 7.685(2)
_cell_length_b 9.000(3)
_cell_length_c 11.089(4)
_cell_measurement_reflns_used 3727
_cell_measurement_temperature 100(2)
_cell_measurement_theta_max 32.4787
_cell_measurement_theta_min 2.8781
_cell_volume 676.1(5)
_computing_cell_refinement
;
CrysAlis RED, Oxford Diffraction Ltd.,
Version 1.171.33.66 (release 28-04-2010 CrysAlis171 .NET)
(compiled Apr 28 2010,14:27:37)
;
_computing_data_collection
;
CrysAlis CCD, Oxford Diffraction Ltd.,
Version 1.171.33.66 (release 28-04-2010 CrysAlis171 .NET)
(compiled Apr 28 2010,14:27:37)
;
_computing_data_reduction
;
CrysAlis RED, Oxford Diffraction Ltd.,
Version 1.171.33.66 (release 28-04-2010 CrysAlis171 .NET)
(compiled Apr 28 2010,14:27:37)
;
_computing_structure_refinement 'SHELXL-2013 (Sheldrick, 2013)'
_computing_structure_solution 'SHELXS-2013 (Sheldrick, 2013)'
_diffrn_ambient_temperature 100(2)
_diffrn_detector_area_resol_mean 8.3359
_diffrn_measured_fraction_theta_full 0.992
_diffrn_measured_fraction_theta_max 0.650
_diffrn_measurement_device_type 'Xcalibur, Sapphire2, large Be window'
_diffrn_measurement_method '\w scans'
_diffrn_radiation_type MoK\a
_diffrn_radiation_wavelength 0.71073
_diffrn_reflns_av_R_equivalents 0.0296
_diffrn_reflns_av_unetI/netI 0.0367
_diffrn_reflns_laue_measured_fraction_full 0.992
_diffrn_reflns_laue_measured_fraction_max 0.650
_diffrn_reflns_limit_h_max 9
_diffrn_reflns_limit_h_min -9
_diffrn_reflns_limit_k_max 11
_diffrn_reflns_limit_k_min -12
_diffrn_reflns_limit_l_max 14
_diffrn_reflns_limit_l_min -16
_diffrn_reflns_number 6145
_diffrn_reflns_point_group_measured_fraction_full 0.992
_diffrn_reflns_point_group_measured_fraction_max 0.650
_diffrn_reflns_theta_full 26.000
_diffrn_reflns_theta_max 32.552
_diffrn_reflns_theta_min 2.884
_diffrn_source 'Enhance (Mo) X-ray Source'
_exptl_absorpt_coefficient_mu 0.083
_exptl_absorpt_correction_T_max 0.992
_exptl_absorpt_correction_T_min 0.962
_exptl_absorpt_correction_type analytical
_exptl_absorpt_process_details
;
CrysAlis RED, Oxford Diffraction Ltd.,
Version 1.171.33.66 (release 28-04-2010 CrysAlis171 .NET)
(compiled Apr 28 2010,14:27:37)
Analytical numeric absorption correction using a multifaceted crystal
            model based on expressions derived by R.C. Clark & J.S. Reid.
(Clark, R. C. & Reid, J. S. (1995). Acta Cryst. A51, 887-897)
;
_exptl_crystal_colour purple
_exptl_crystal_density_diffrn 1.254
_exptl_crystal_description plate
_exptl_crystal_F_000 272
_exptl_crystal_recrystallization_method 'Re-crystallisation from solvent: CH2Cl2/hexane'
_exptl_crystal_size_max 0.990
_exptl_crystal_size_mid 0.350
_exptl_crystal_size_min 0.110
_refine_diff_density_max 0.297
_refine_diff_density_min -0.366
_refine_diff_density_rms 0.078
_refine_ls_extinction_method none
_refine_ls_goodness_of_fit_ref 1.056
_refine_ls_hydrogen_treatment constr
_refine_ls_matrix_type full
_refine_ls_number_parameters 174
_refine_ls_number_reflns 3201
_refine_ls_number_restraints 0
_refine_ls_restrained_S_all 1.056
_refine_ls_R_factor_all 0.0631
_refine_ls_R_factor_gt 0.0519
_refine_ls_shift/su_max 0.000
_refine_ls_shift/su_mean 0.000
_refine_ls_structure_factor_coef Fsqd
_refine_ls_weighting_details 'w=1/[\s^2^(Fo^2^)+(0.0996P)^2^] where P=(Fo^2^+2Fc^2^)/3'
_refine_ls_weighting_scheme calc
_refine_ls_wR_factor_gt 0.1401
_refine_ls_wR_factor_ref 0.1474
_reflns_Friedel_coverage 0.000
_reflns_number_gt 2525
_reflns_number_total 3201
_reflns_threshold_expression 'I > 2\s(I)'
_cod_data_source_file c5ra08820h2.cif
_cod_data_source_block tom3abs
_cod_original_cell_volume 676.1(4)
_cod_database_code 7221814
_shelx_space_group_comment
;
The symmetry employed for this shelxl refinement is uniquely defined
by the following loop, which should always be used as a source of
symmetry information in preference to the above space-group names.
They are only intended as comments.
;
_shelx_estimated_absorpt_t_min 0.923
_shelx_estimated_absorpt_t_max 0.991
_shelxl_version_number 2013-4

loop_
_space_group_symop_operation_xyz
'x, y, z'
'-x, -y, -z'

loop_
_atom_site_label
_atom_site_type_symbol
_atom_site_fract_x
_atom_site_fract_y
_atom_site_fract_z
_atom_site_U_iso_or_equiv
_atom_site_adp_type
_atom_site_occupancy
_atom_site_site_symmetry_order
_atom_site_calc_flag
_atom_site_refinement_flags_posn
_atom_site_refinement_flags_adp
O2 O -0.44751(12) 0.38234(11) 0.20890(9) 0.0214(2) Uani 1 1 d . .
N1 N 0.51470(15) 0.21677(13) 0.59387(10) 0.0197(3) Uani 1 1 d . .
O1 O -0.21987(13) 0.49621(12) 0.13588(9) 0.0258(2) Uani 1 1 d . .
C4 C 0.08710(18) 0.27996(16) 0.43912(12) 0.0225(3) Uani 1 1 d . .
C3 C -0.03910(17) 0.32633(15) 0.35975(12) 0.0215(3) Uani 1 1 d . .
C5 C 0.20071(18) 0.24110(16) 0.50979(12) 0.0218(3) Uani 1 1 d . .
C1 C -0.27171(18) 0.42403(15) 0.20423(12) 0.0201(3) Uani 1 1 d . .
C14 C -0.58339(18) 0.42777(16) 0.12100(12) 0.0214(3) Uani 1 1 d . .
H14A H -0.5963 0.3722 0.0269 0.026 Uiso 1 1 calc R U
H14B H -0.5403 0.5474 0.1420 0.026 Uiso 1 1 calc R U
C6 C 0.33026(18) 0.19637(16) 0.59399(12) 0.0200(3) Uani 1 1 d . .
C13 C 0.60503(17) 0.16611(15) 0.68902(12) 0.0188(3) Uani 1 1 d . .
C7 C 0.30730(18) 0.13152(15) 0.69140(12) 0.0206(3) Uani 1 1 d . .
H7 H 0.1949 0.1043 0.7132 0.025 Uiso 1 1 calc R U
C9 C 0.53754(18) 0.05457(16) 0.86387(12) 0.0226(3) Uani 1 1 d . .
H9A H 0.4850 -0.0662 0.8312 0.027 Uiso 1 1 calc R U
H9B H 0.4859 0.1002 0.9343 0.027 Uiso 1 1 calc R U
C2 C -0.14831(18) 0.36970(16) 0.29092(12) 0.0227(3) Uani 1 1 d . .
C8 C 0.48008(17) 0.11380(15) 0.75127(12) 0.0191(3) Uani 1 1 d . .
C16 C 0.5985(2) 0.27817(17) 0.50573(13) 0.0260(3) Uani 1 1 d . .
H16A H 0.7236 0.3592 0.5579 0.039 Uiso 1 1 calc R U
H16B H 0.5168 0.3293 0.4613 0.039 Uiso 1 1 calc R U
H16C H 0.6115 0.1873 0.4387 0.039 Uiso 1 1 calc R U
C11 C 0.8411(2) 0.06939(18) 0.81118(13) 0.0275(3) Uani 1 1 d . .
H11A H 0.7865 -0.0488 0.7569 0.033 Uiso 1 1 calc R U
H11B H 0.9791 0.0946 0.8518 0.033 Uiso 1 1 calc R U
C15 C -0.76905(19) 0.37590(18) 0.14309(15) 0.0286(3) Uani 1 1 d . .
H15A H -0.8130 0.2568 0.1182 0.043 Uiso 1 1 calc R U
H15B H -0.8625 0.4088 0.0883 0.043 Uiso 1 1 calc R U
H15C H -0.7532 0.4281 0.2373 0.043 Uiso 1 1 calc R U
C12 C 0.80595(18) 0.16848(17) 0.72009(13) 0.0238(3) Uani 1 1 d . .
H12A H 0.8921 0.2826 0.7654 0.029 Uiso 1 1 calc R U
H12B H 0.8312 0.1199 0.6367 0.029 Uiso 1 1 calc R U
C10 C 0.75329(19) 0.10767(18) 0.92139(13) 0.0261(3) Uani 1 1 d . .
H10A H 0.8031 0.2267 0.9732 0.031 Uiso 1 1 calc R U
H10B H 0.7898 0.0503 0.9827 0.031 Uiso 1 1 calc R U

loop_
_atom_site_aniso_label
_atom_site_aniso_U_11
_atom_site_aniso_U_22
_atom_site_aniso_U_33
_atom_site_aniso_U_23
_atom_site_aniso_U_13
_atom_site_aniso_U_12
O2 0.0183(5) 0.0270(5) 0.0240(5) 0.0143(4) 0.0078(4) 0.0092(4)
N1 0.0199(5) 0.0207(5) 0.0204(5) 0.0085(4) 0.0085(4) 0.0067(4)
O1 0.0246(5) 0.0309(5) 0.0277(5) 0.0163(4) 0.0113(4) 0.0092(4)
C4 0.0234(7) 0.0239(7) 0.0218(6) 0.0086(5) 0.0090(5) 0.0083(5)
C3 0.0211(6) 0.0222(7) 0.0209(6) 0.0071(5) 0.0078(5) 0.0065(5)
C5 0.0228(7) 0.0217(6) 0.0195(6) 0.0060(5) 0.0067(5) 0.0068(5)
C1 0.0201(6) 0.0191(6) 0.0202(6) 0.0056(5) 0.0067(5) 0.0063(5)
C14 0.0204(6) 0.0232(6) 0.0223(6) 0.0102(5) 0.0047(5) 0.0099(5)
C6 0.0196(6) 0.0212(6) 0.0200(6) 0.0075(5) 0.0064(5) 0.0075(5)
C13 0.0199(6) 0.0172(6) 0.0182(6) 0.0053(5) 0.0059(5) 0.0056(5)
C7 0.0191(6) 0.0212(6) 0.0220(6) 0.0086(5) 0.0070(5) 0.0063(5)
C9 0.0239(7) 0.0240(7) 0.0221(6) 0.0109(5) 0.0075(5) 0.0081(5)
C2 0.0206(6) 0.0256(7) 0.0236(6) 0.0100(5) 0.0088(5) 0.0073(5)
C8 0.0190(6) 0.0178(6) 0.0200(6) 0.0070(5) 0.0054(5) 0.0057(5)
C16 0.0289(7) 0.0274(7) 0.0224(6) 0.0109(5) 0.0112(6) 0.0053(6)
C11 0.0252(7) 0.0351(8) 0.0241(6) 0.0098(6) 0.0065(6) 0.0159(6)
C15 0.0192(7) 0.0321(8) 0.0353(7) 0.0136(6) 0.0086(6) 0.0081(6)
C12 0.0193(6) 0.0276(7) 0.0249(6) 0.0082(5) 0.0081(5) 0.0085(5)
C10 0.0255(7) 0.0319(7) 0.0216(6) 0.0094(5) 0.0059(5) 0.0127(6)

loop_
_atom_type_symbol
_atom_type_description
_atom_type_scat_dispersion_real
_atom_type_scat_dispersion_imag
_atom_type_scat_source
C C 0.0033 0.0016 'International Tables Vol C Tables 4.2.6.8 and 6.1.1.4'
H H 0.0000 0.0000 'International Tables Vol C Tables 4.2.6.8 and 6.1.1.4'
N N 0.0061 0.0033 'International Tables Vol C Tables 4.2.6.8 and 6.1.1.4'
O O 0.0106 0.0060 'International Tables Vol C Tables 4.2.6.8 and 6.1.1.4'

loop_
_geom_angle_atom_site_label_1
_geom_angle_atom_site_label_2
_geom_angle_atom_site_label_3
_geom_angle
C1 O2 C14 115.13(10)
C13 N1 C6 108.48(11)
C13 N1 C16 125.24(11)
C6 N1 C16 126.26(11)
C5 C4 C3 179.05(15)
C2 C3 C4 178.95(15)
C4 C5 C6 178.65(13)
O1 C1 O2 125.14(12)
O1 C1 C2 123.44(12)
O2 C1 C2 111.41(11)
O2 C14 C15 107.28(11)
O2 C14 H14A 110.3
C15 C14 H14A 110.3
O2 C14 H14B 110.3
C15 C14 H14B 110.3
H14A C14 H14B 108.5
N1 C6 C7 107.74(11)
N1 C6 C5 122.83(11)
C7 C6 C5 129.41(12)
N1 C13 C8 108.82(11)
N1 C13 C12 125.01(11)
C8 C13 C12 126.17(12)
C6 C7 C8 107.51(12)
C6 C7 H7 126.2
C8 C7 H7 126.2
C8 C9 C10 110.01(11)
C8 C9 H9A 109.7
C10 C9 H9A 109.7
C8 C9 H9B 109.7
C10 C9 H9B 109.7
H9A C9 H9B 108.2
C3 C2 C1 176.64(13)
C13 C8 C7 107.45(11)
C13 C8 C9 122.13(12)
C7 C8 C9 130.41(12)
N1 C16 H16A 109.5
N1 C16 H16B 109.5
H16A C16 H16B 109.5
N1 C16 H16C 109.5
H16A C16 H16C 109.5
H16B C16 H16C 109.5
C10 C11 C12 111.97(11)
C10 C11 H11A 109.2
C12 C11 H11A 109.2
C10 C11 H11B 109.2
C12 C11 H11B 109.2
H11A C11 H11B 107.9
C14 C15 H15A 109.5
C14 C15 H15B 109.5
H15A C15 H15B 109.5
C14 C15 H15C 109.5
H15A C15 H15C 109.5
H15B C15 H15C 109.5
C13 C12 C11 108.79(11)
C13 C12 H12A 109.9
C11 C12 H12A 109.9
C13 C12 H12B 109.9
C11 C12 H12B 109.9
H12A C12 H12B 108.3
C11 C10 C9 111.23(11)
C11 C10 H10A 109.4
C9 C10 H10A 109.4
C11 C10 H10B 109.4
C9 C10 H10B 109.4
H10A C10 H10B 108.0

loop_
_geom_bond_atom_site_label_1
_geom_bond_atom_site_label_2
_geom_bond_distance
O2 C1 1.3346(16)
O2 C14 1.4616(15)
N1 C13 1.3659(16)
N1 C6 1.3873(16)
N1 C16 1.4570(17)
O1 C1 1.2090(16)
C4 C5 1.2094(18)
C4 C3 1.3673(19)
C3 C2 1.2034(18)
C5 C6 1.4041(18)
C1 C2 1.4490(18)
C14 C15 1.4975(19)
C14 H14A 0.9900
C14 H14B 0.9900
C6 C7 1.3931(18)
C13 C8 1.3850(17)
C13 C12 1.4921(18)
C7 C8 1.3997(18)
C7 H7 0.9500
C9 C8 1.5021(17)
C9 C10 1.5283(19)
C9 H9A 0.9900
C9 H9B 0.9900
C16 H16A 0.9800
C16 H16B 0.9800
C16 H16C 0.9800
C11 C10 1.5280(19)
C11 C12 1.542(2)
C11 H11A 0.9900
C11 H11B 0.9900
C15 H15A 0.9800
C15 H15B 0.9800
C15 H15C 0.9800
C12 H12A 0.9900
C12 H12B 0.9900
C10 H10A 0.9900
C10 H10B 0.9900

loop_
_geom_torsion_atom_site_label_1
_geom_torsion_atom_site_label_2
_geom_torsion_atom_site_label_3
_geom_torsion_atom_site_label_4
_geom_torsion
C14 O2 C1 O1 1.10(18)
C14 O2 C1 C2 -178.10(10)
C1 O2 C14 C15 -178.34(10)
C13 N1 C6 C7 -0.08(14)
C16 N1 C6 C7 178.64(12)
C13 N1 C6 C5 178.28(11)
C16 N1 C6 C5 -3.00(19)
C6 N1 C13 C8 -0.32(14)
C16 N1 C13 C8 -179.06(11)
C6 N1 C13 C12 -179.99(11)
C16 N1 C13 C12 1.3(2)
N1 C6 C7 C8 0.44(14)
C5 C6 C7 C8 -177.78(13)
N1 C13 C8 C7 0.59(14)
C12 C13 C8 C7 -179.74(12)
N1 C13 C8 C9 -178.26(11)
C12 C13 C8 C9 1.4(2)
C6 C7 C8 C13 -0.63(14)
C6 C7 C8 C9 178.08(13)
C10 C9 C8 C13 16.47(17)
C10 C9 C8 C7 -162.09(13)
N1 C13 C12 C11 -168.27(11)
C8 C13 C12 C11 12.12(18)
C10 C11 C12 C13 -43.66(15)
C12 C11 C10 C9 64.68(15)
C8 C9 C10 C11 -47.91(15)

loop_
_publcif_info_exptl_table_extra_item
sin_theta_over_lambda_max
